data_2214027
loop_
_publ_author_name
'Huan-Mei Guo'

_publ_section_title
;
 <i>N</i>'-[1-(4-Chlorophenyl)ethylidene]acetohydrazine
;
_journal_coeditor_code AT2316
_journal_issue 7
_journal_name_full 'Acta Crystallographica Section E'
_journal_page_first o3124
_journal_page_last o3124
_journal_paper_doi 10.1107/S1600536807026736
_journal_volume 63
_journal_year 2007
_chemical_formula_iupac 'C11 H14 Cl N2 O'
_chemical_formula_moiety 'C11 H14 Cl N2 O'
_chemical_formula_sum 'C11 H14 Cl N2 O'
_chemical_formula_weight 190.24
_chemical_name_systematic
;
<i>N</i>'-[1-(4-Chlorophenyl)ethylidene]acetohydrazine
;
_space_group_IT_number 14
_symmetry_cell_setting monoclinic
_symmetry_space_group_name_Hall '-P 2yn'
_symmetry_space_group_name_H-M 'P 1 21/n 1'
_atom_sites_solution_hydrogens geom
_atom_sites_solution_primary direct
_atom_sites_solution_secondary difmap
_audit_creation_method SHELXL-97
_cell_angle_alpha 90.00
_cell_angle_beta 105.159(4)
_cell_angle_gamma 90.00
_cell_formula_units_Z 8
_cell_length_a 7.2462(14)
_cell_length_b 25.710(5)
_cell_length_c 11.616(2)
_cell_measurement_temperature 294(2)
_cell_measurement_theta_max 25.02
_cell_measurement_theta_min 1.58
_cell_volume 2088.8(7)
_computing_cell_refinement SMART
_computing_data_collection 'SMART (Bruker, 1997)'
_computing_data_reduction 'SAINT (Bruker, 1997)'
_computing_molecular_graphics 'SHELXTL (Bruker, 1997)'
_computing_publication_material SHELXTL
_computing_structure_refinement 'SHELXL97 (Sheldrick, 1997)'
_computing_structure_solution 'SHELXS97 (Sheldrick, 1997)'
_diffrn_ambient_temperature 294(2)
_diffrn_measured_fraction_theta_full 1.000
_diffrn_measured_fraction_theta_max 1.000
_diffrn_measurement_device_type 'Bruker SMART CCD area-detector'
_diffrn_measurement_method '\f and \w'
_diffrn_radiation_monochromator graphite
_diffrn_radiation_source 'fine-focus sealed tube'
_diffrn_radiation_type MoK\a
_diffrn_radiation_wavelength 0.71073
_diffrn_reflns_av_R_equivalents 0.0541
_diffrn_reflns_av_sigmaI/netI 0.0651
_diffrn_reflns_limit_h_max 8
_diffrn_reflns_limit_h_min -5
_diffrn_reflns_limit_k_max 29
_diffrn_reflns_limit_k_min -30
_diffrn_reflns_limit_l_max 9
_diffrn_reflns_limit_l_min -13
_diffrn_reflns_number 10760
_diffrn_reflns_theta_full 25.02
_diffrn_reflns_theta_max 25.02
_diffrn_reflns_theta_min 1.58
_diffrn_standards_decay_% 0
_diffrn_standards_number 0
_exptl_absorpt_coefficient_mu 0.079
_exptl_absorpt_correction_T_max 0.9890
_exptl_absorpt_correction_T_min 0.9828
_exptl_absorpt_correction_type none
_exptl_crystal_colour colourless
_exptl_crystal_density_diffrn 1.210
_exptl_crystal_density_method 'not measured'
_exptl_crystal_description block
_exptl_crystal_F_000 816
_exptl_crystal_size_max 0.22
_exptl_crystal_size_mid 0.20
_exptl_crystal_size_min 0.14
_refine_diff_density_max 0.247
_refine_diff_density_min -0.151
_refine_ls_extinction_coef 0.034(4)
_refine_ls_extinction_expression Fc^*^=kFc[1+0.001xFc^2^\l^3^/sin(2\q)]^-1/4^
_refine_ls_extinction_method SHELXL97
_refine_ls_goodness_of_fit_ref 1.049
_refine_ls_hydrogen_treatment mixed
_refine_ls_matrix_type full
_refine_ls_number_parameters 268
_refine_ls_number_reflns 3691
_refine_ls_number_restraints 2
_refine_ls_restrained_S_all 1.049
_refine_ls_R_factor_all 0.1250
_refine_ls_R_factor_gt 0.0552
_refine_ls_shift/su_max 0.002
_refine_ls_shift/su_mean 0.000
_refine_ls_structure_factor_coef Fsqd
_refine_ls_weighting_details 'calc w=1/[\s^2^(Fo^2^)+(0.0932P)^2^+0.0086P] where P=(Fo^2^+2Fc^2^)/3'
_refine_ls_weighting_scheme calc
_refine_ls_wR_factor_gt 0.1482
_refine_ls_wR_factor_ref 0.1905
_reflns_number_gt 1849
_reflns_number_total 3691
_reflns_threshold_expression I>2\s(I)
_cod_data_source_file at2316.cif
_cod_data_source_block I
_cod_original_sg_symbol_H-M 'P 21/n'
_cod_database_code 2214027
_cod_database_fobs_code 2214027

loop_
_symmetry_equiv_pos_as_xyz
'x, y, z'
'-x+1/2, y+1/2, -z+1/2'
'-x, -y, -z'
'x-1/2, -y-1/2, z-1/2'

loop_
_atom_site_type_symbol
_atom_site_label
_atom_site_fract_x
_atom_site_fract_y
_atom_site_fract_z
_atom_site_U_iso_or_equiv
_atom_site_adp_type
_atom_site_calc_flag
_atom_site_refinement_flags
_atom_site_occupancy
O O1 0.2533(3) 0.12503(8) -0.0950(2) 0.0807(7) Uani d . 1
O O2 0.2528(3) 1.01951(8) 1.0905(2) 0.0770(7) Uani d . 1
N N1 0.2490(3) 0.16788(8) 0.1870(2) 0.0514(6) Uani d . 1
N N2 0.2523(3) 0.13483(9) 0.0946(2) 0.0552(6) Uani d D 1
N N3 0.2353(3) 0.97667(8) 0.8058(2) 0.0555(7) Uani d . 1
N N4 0.2507(4) 1.00931(9) 0.9010(2) 0.0596(7) Uani d D 1
C C1 0.2288(4) 0.29725(12) 0.6570(3) 0.0724(10) Uani d . 1
H H1A 0.3500 0.2980 0.7156 0.109 Uiso calc R 1
H H1B 0.1306 0.2873 0.6943 0.109 Uiso calc R 1
H H1C 0.2008 0.3311 0.6221 0.109 Uiso calc R 1
C C2 0.2367(4) 0.25878(11) 0.5618(3) 0.0526(7) Uani d . 1
C C3 0.1961(4) 0.27272(11) 0.4439(3) 0.0597(8) Uani d . 1
H H3 0.1633 0.3070 0.4227 0.072 Uiso calc R 1
C C4 0.2024(4) 0.23771(10) 0.3567(3) 0.0547(8) Uani d . 1
H H4 0.1736 0.2488 0.2778 0.066 Uiso calc R 1
C C5 0.2503(3) 0.18636(10) 0.3828(2) 0.0448(7) Uani d . 1
C C6 0.2918(4) 0.17274(12) 0.5007(3) 0.0648(9) Uani d . 1
H H6 0.3254 0.1385 0.5224 0.078 Uiso calc R 1
C C7 0.2851(4) 0.20834(12) 0.5880(3) 0.0663(9) Uani d . 1
H H7 0.3145 0.1975 0.6672 0.080 Uiso calc R 1
C C8 0.2555(3) 0.14834(10) 0.2888(3) 0.0470(7) Uani d . 1
C C9 0.2613(5) 0.09175(10) 0.3161(3) 0.0760(10) Uani d . 1
H H9A 0.1333 0.0789 0.3040 0.114 Uiso calc R 1
H H9B 0.3310 0.0862 0.3976 0.114 Uiso calc R 1
H H9C 0.3233 0.0736 0.2644 0.114 Uiso calc R 1
C C10 0.2411(4) 0.15422(11) -0.0140(3) 0.0545(8) Uani d . 1
C C11 0.2128(4) 0.21087(11) -0.0330(3) 0.0631(9) Uani d . 1
H H11A 0.3142 0.2292 0.0217 0.095 Uiso calc R 1
H H11B 0.0924 0.2208 -0.0196 0.095 Uiso calc R 1
H H11C 0.2135 0.2194 -0.1133 0.095 Uiso calc R 1
C C12 0.1844(5) 0.84704(13) 0.3241(3) 0.0907(12) Uani d . 1
H H12A 0.0784 0.8565 0.2588 0.136 Uiso calc R 1
H H12B 0.1631 0.8130 0.3522 0.136 Uiso calc R 1
H H12C 0.2996 0.8469 0.2980 0.136 Uiso calc R 1
C C13 0.2035(4) 0.88583(12) 0.4237(3) 0.0633(8) Uani d . 1
C C14 0.2189(4) 0.93726(13) 0.4059(3) 0.0706(9) Uani d . 1
H H14 0.2179 0.9492 0.3302 0.085 Uiso calc R 1
C C15 0.2361(4) 0.97266(12) 0.4971(3) 0.0661(9) Uani d . 1
H H15 0.2458 1.0079 0.4811 0.079 Uiso calc R 1
C C16 0.2394(4) 0.95761(10) 0.6107(2) 0.0481(7) Uani d . 1
C C17 0.2238(5) 0.90498(11) 0.6279(3) 0.0704(9) Uani d . 1
H H17 0.2249 0.8928 0.7035 0.085 Uiso calc R 1
C C18 0.2067(5) 0.87037(12) 0.5374(3) 0.0764(10) Uani d . 1
H H18 0.1970 0.8351 0.5528 0.092 Uiso calc R 1
C C19 0.2579(4) 0.99517(10) 0.7081(3) 0.0517(8) Uani d . 1
C C20 0.3030(5) 1.05082(11) 0.6893(3) 0.0796(10) Uani d . 1
H H20A 0.1862 1.0702 0.6638 0.119 Uiso calc R 1
H H20B 0.3722 1.0528 0.6293 0.119 Uiso calc R 1
H H20C 0.3795 1.0651 0.7626 0.119 Uiso calc R 1
C C21 0.2446(4) 0.99006(12) 1.0067(3) 0.0593(8) Uani d . 1
C C22 0.2293(5) 0.93300(11) 1.0181(3) 0.0763(10) Uani d . 1
H H22A 0.3429 0.9167 1.0073 0.114 Uiso calc R 1
H H22B 0.1202 0.9205 0.9584 0.114 Uiso calc R 1
H H22C 0.2150 0.9247 1.0959 0.114 Uiso calc R 1
H H2A 0.262(4) 0.1001(4) 0.102(3) 0.077(10) Uiso d D 1
H H4A 0.232(4) 1.0439(5) 0.894(3) 0.100(12) Uiso d D 1

loop_
_atom_site_aniso_label
_atom_site_aniso_U_11
_atom_site_aniso_U_22
_atom_site_aniso_U_33
_atom_site_aniso_U_12
_atom_site_aniso_U_13
_atom_site_aniso_U_23
O1 0.132(2) 0.0583(13) 0.0566(16) 0.0028(12) 0.0340(13) -0.0090(12)
O2 0.1214(19) 0.0576(13) 0.0579(15) -0.0037(11) 0.0338(12) -0.0112(12)
N1 0.0608(15) 0.0450(13) 0.0508(17) -0.0039(10) 0.0190(11) -0.0075(12)
N2 0.0782(17) 0.0394(15) 0.0508(17) -0.0038(11) 0.0220(12) -0.0043(13)
N3 0.0723(16) 0.0459(14) 0.0515(18) -0.0001(11) 0.0218(12) -0.0059(13)
N4 0.0869(18) 0.0422(15) 0.0548(19) -0.0023(12) 0.0278(13) -0.0080(14)
C1 0.078(2) 0.073(2) 0.066(2) 0.0039(16) 0.0180(16) -0.0181(18)
C2 0.0531(17) 0.0536(18) 0.050(2) -0.0021(13) 0.0117(13) -0.0085(15)
C3 0.075(2) 0.0426(17) 0.063(2) 0.0058(13) 0.0220(16) 0.0006(16)
C4 0.0693(19) 0.0496(17) 0.0450(19) 0.0027(13) 0.0148(14) 0.0067(15)
C5 0.0486(16) 0.0420(16) 0.0453(19) -0.0004(11) 0.0150(13) 0.0022(14)
C6 0.095(2) 0.0449(18) 0.053(2) 0.0042(15) 0.0160(16) 0.0040(16)
C7 0.090(2) 0.064(2) 0.043(2) 0.0047(16) 0.0125(16) 0.0036(16)
C8 0.0528(17) 0.0423(16) 0.046(2) -0.0044(11) 0.0136(13) 0.0034(14)
C9 0.124(3) 0.0448(18) 0.060(2) -0.0002(16) 0.0245(19) 0.0017(16)
C10 0.071(2) 0.0454(18) 0.050(2) -0.0032(13) 0.0206(15) -0.0030(16)
C11 0.083(2) 0.0534(19) 0.054(2) 0.0039(15) 0.0191(16) 0.0022(15)
C12 0.124(3) 0.080(2) 0.066(3) 0.012(2) 0.022(2) -0.021(2)
C13 0.077(2) 0.058(2) 0.056(2) 0.0105(15) 0.0178(16) -0.0055(17)
C14 0.098(2) 0.071(2) 0.046(2) 0.0070(17) 0.0255(17) 0.0062(18)
C15 0.097(2) 0.0483(19) 0.059(2) 0.0055(15) 0.0306(18) 0.0085(16)
C16 0.0583(17) 0.0414(16) 0.049(2) 0.0051(12) 0.0223(14) 0.0044(14)
C17 0.119(3) 0.0452(19) 0.055(2) 0.0039(16) 0.0372(19) 0.0044(16)
C18 0.120(3) 0.0487(19) 0.064(3) -0.0007(17) 0.032(2) -0.0041(18)
C19 0.0629(19) 0.0452(16) 0.051(2) 0.0008(12) 0.0220(15) 0.0063(14)
C20 0.124(3) 0.0492(19) 0.077(3) -0.0136(17) 0.046(2) -0.0042(17)
C21 0.078(2) 0.0488(19) 0.056(2) -0.0018(14) 0.0250(16) -0.0054(17)
C22 0.123(3) 0.052(2) 0.060(2) -0.0063(17) 0.033(2) -0.0012(16)

loop_
_atom_type_symbol
_atom_type_description
_atom_type_scat_dispersion_real
_atom_type_scat_dispersion_imag
_atom_type_scat_source
C C 0.0033 0.0016 'International Tables Vol C Tables 4.2.6.8 and 6.1.1.4'
H H 0.0000 0.0000 'International Tables Vol C Tables 4.2.6.8 and 6.1.1.4'
N N 0.0061 0.0033 'International Tables Vol C Tables 4.2.6.8 and 6.1.1.4'
O O 0.0106 0.0060 'International Tables Vol C Tables 4.2.6.8 and 6.1.1.4'

loop_
_geom_angle_atom_site_label_1
_geom_angle_atom_site_label_2
_geom_angle_atom_site_label_3
_geom_angle
C8 N1 N2 118.5(2)
C10 N2 N1 119.8(2)
C10 N2 H2A 116(2)
N1 N2 H2A 124(2)
C19 N3 N4 119.1(2)
C21 N4 N3 120.0(3)
C21 N4 H4A 114(2)
N3 N4 H4A 123(2)
C2 C1 H1A 109.5
C2 C1 H1B 109.5
H1A C1 H1B 109.5
C2 C1 H1C 109.5
H1A C1 H1C 109.5
H1B C1 H1C 109.5
C7 C2 C3 116.7(3)
C7 C2 C1 121.6(3)
C3 C2 C1 121.7(3)
C4 C3 C2 121.9(3)
C4 C3 H3 119.0
C2 C3 H3 119.0
C3 C4 C5 121.6(3)
C3 C4 H4 119.2
C5 C4 H4 119.2
C6 C5 C4 116.2(3)
C6 C5 C8 122.0(2)
C4 C5 C8 121.7(3)
C5 C6 C7 121.8(3)
C5 C6 H6 119.1
C7 C6 H6 119.1
C2 C7 C6 121.8(3)
C2 C7 H7 119.1
C6 C7 H7 119.1
N1 C8 C5 115.1(2)
N1 C8 C9 125.2(3)
C5 C8 C9 119.7(3)
C8 C9 H9A 109.5
C8 C9 H9B 109.5
H9A C9 H9B 109.5
C8 C9 H9C 109.5
H9A C9 H9C 109.5
H9B C9 H9C 109.5
O1 C10 N2 119.8(3)
O1 C10 C11 121.6(3)
N2 C10 C11 118.6(3)
C10 C11 H11A 109.5
C10 C11 H11B 109.5
H11A C11 H11B 109.5
C10 C11 H11C 109.5
H11A C11 H11C 109.5
H11B C11 H11C 109.5
C13 C12 H12A 109.5
C13 C12 H12B 109.5
H12A C12 H12B 109.5
C13 C12 H12C 109.5
H12A C12 H12C 109.5
H12B C12 H12C 109.5
C14 C13 C18 116.7(3)
C14 C13 C12 121.8(3)
C18 C13 C12 121.5(3)
C13 C14 C15 121.7(3)
C13 C14 H14 119.1
C15 C14 H14 119.1
C16 C15 C14 122.0(3)
C16 C15 H15 119.0
C14 C15 H15 119.0
C15 C16 C17 115.9(3)
C15 C16 C19 122.2(3)
C17 C16 C19 122.0(3)
C18 C17 C16 121.7(3)
C18 C17 H17 119.1
C16 C17 H17 119.1
C17 C18 C13 122.0(3)
C17 C18 H18 119.0
C13 C18 H18 119.0
N3 C19 C16 115.6(2)
N3 C19 C20 124.7(3)
C16 C19 C20 119.7(3)
C19 C20 H20A 109.5
C19 C20 H20B 109.5
H20A C20 H20B 109.5
C19 C20 H20C 109.5
H20A C20 H20C 109.5
H20B C20 H20C 109.5
O2 C21 N4 119.8(3)
O2 C21 C22 122.1(3)
N4 C21 C22 118.1(3)
C21 C22 H22A 109.5
C21 C22 H22B 109.5
H22A C22 H22B 109.5
C21 C22 H22C 109.5
H22A C22 H22C 109.5
H22B C22 H22C 109.5

loop_
_geom_bond_atom_site_label_1
_geom_bond_atom_site_label_2
_geom_bond_distance
O1 C10 1.225(3)
O2 C21 1.223(3)
N1 C8 1.274(3)
N1 N2 1.374(3)
N2 C10 1.339(4)
N2 H2A 0.897(10)
N3 C19 1.280(3)
N3 N4 1.369(3)
N4 C21 1.335(4)
N4 H4A 0.900(10)
C1 C2 1.495(4)
C1 H1A 0.9600
C1 H1B 0.9600
C1 H1C 0.9600
C2 C7 1.357(4)
C2 C3 1.372(4)
C3 C4 1.364(4)
C3 H3 0.9300
C4 C5 1.379(3)
C4 H4 0.9300
C5 C6 1.368(4)
C5 C8 1.474(4)
C6 C7 1.377(4)
C6 H6 0.9300
C7 H7 0.9300
C8 C9 1.487(4)
C9 H9A 0.9600
C9 H9B 0.9600
C9 H9C 0.9600
C10 C11 1.479(4)
C11 H11A 0.9600
C11 H11B 0.9600
C11 H11C 0.9600
C12 C13 1.505(4)
C12 H12A 0.9600
C12 H12B 0.9600
C12 H12C 0.9600
C13 C14 1.347(4)
C13 C18 1.374(4)
C14 C15 1.378(4)
C14 H14 0.9300
C15 C16 1.369(4)
C15 H15 0.9300
C16 C17 1.377(4)
C16 C19 1.467(4)
C17 C18 1.359(4)
C17 H17 0.9300
C18 H18 0.9300
C19 C20 1.496(4)
C20 H20A 0.9600
C20 H20B 0.9600
C20 H20C 0.9600
C21 C22 1.480(4)
C22 H22A 0.9600
C22 H22B 0.9600
C22 H22C 0.9600

loop_
_geom_hbond_atom_site_label_D
_geom_hbond_atom_site_label_H
_geom_hbond_atom_site_label_A
_geom_hbond_site_symmetry_A
_geom_hbond_distance_DH
_geom_hbond_distance_HA
_geom_hbond_distance_DA
_geom_hbond_angle_DHA
_geom_hbond_publ_flag
N2 H2A O2 1_544 0.898(11) 2.076(11) 2.965(3) 170(3) yes
N4 H4A O1 1_566 0.900(14) 2.093(13) 2.976(3) 167(3) yes
C9 H9C O2 1_544 0.96 2.39 3.199(4) 141 yes
C20 H20C O1 1_566 0.96 2.60 3.243(4) 125 yes

loop_
_geom_torsion_atom_site_label_1
_geom_torsion_atom_site_label_2
_geom_torsion_atom_site_label_3
_geom_torsion_atom_site_label_4
_geom_torsion
C8 N1 N2 C10 178.4(2)
C19 N3 N4 C21 -174.0(3)
C7 C2 C3 C4 0.5(4)
C1 C2 C3 C4 -179.8(3)
C2 C3 C4 C5 -0.1(4)
C3 C4 C5 C6 -0.3(4)
C3 C4 C5 C8 179.4(2)
C4 C5 C6 C7 0.3(4)
C8 C5 C6 C7 -179.4(3)
C3 C2 C7 C6 -0.5(4)
C1 C2 C7 C6 179.8(3)
C5 C6 C7 C2 0.1(5)
N2 N1 C8 C5 -179.7(2)
N2 N1 C8 C9 -1.7(4)
C6 C5 C8 N1 -167.5(2)
C4 C5 C8 N1 12.8(4)
C6 C5 C8 C9 14.4(4)
C4 C5 C8 C9 -165.3(3)
N1 N2 C10 O1 176.5(2)
N1 N2 C10 C11 -3.9(4)
C18 C13 C14 C15 -0.3(5)
C12 C13 C14 C15 179.9(3)
C13 C14 C15 C16 0.3(5)
C14 C15 C16 C17 -0.2(4)
C14 C15 C16 C19 179.9(3)
C15 C16 C17 C18 0.2(4)
C19 C16 C17 C18 -180.0(3)
C16 C17 C18 C13 -0.2(5)
C14 C13 C18 C17 0.3(5)
C12 C13 C18 C17 -179.9(3)
N4 N3 C19 C16 179.9(2)
N4 N3 C19 C20 0.6(4)
C15 C16 C19 N3 171.7(3)
C17 C16 C19 N3 -8.2(4)
C15 C16 C19 C20 -9.1(4)
C17 C16 C19 C20 171.1(3)
N3 N4 C21 O2 -177.8(3)
N3 N4 C21 C22 2.6(4)

loop_
_cod_related_entry_id
_cod_related_entry_database
_cod_related_entry_code
1 ChemSpider 4798696
